data_7002921
loop_
_publ_author_name
'Uhl, Werner'
'Claesener, Michael'
'Hepp, Alexander'
'Jasper, Beate'
'Vinogradov, Andrej'
'van W\"ullen, Leo'
'K\"oster, Thomas K.-J.'

_publ_section_title
;
 The influence of halogen substituents on the course of hydrogallation
 and hydroalumination reactions
;
_journal_issue 47
_journal_name_full 'Dalton Transactions'
_journal_page_first 10550
_journal_page_last 10562
_journal_paper_doi 10.1039/b913568e
_journal_year 2009
_chemical_formula_sum 'C22 H30 Br2 Cl8 Ga4 Si2'
_chemical_formula_weight 1072.94
_chemical_name_systematic
;
?
;
_space_group_IT_number 14
_symmetry_cell_setting monoclinic
_symmetry_space_group_name_Hall '-P 2yn'
_symmetry_space_group_name_H-M 'P 1 21/n 1'
_atom_sites_solution_hydrogens geom
_atom_sites_solution_primary direct
_atom_sites_solution_secondary difmap
_audit_creation_method SHELXL-97
_cell_angle_alpha 90.00
_cell_angle_beta 101.5930(10)
_cell_angle_gamma 90.00
_cell_formula_units_Z 2
_cell_length_a 8.9602(6)
_cell_length_b 11.6310(8)
_cell_length_c 17.8919(12)
_cell_measurement_reflns_used 7618
_cell_measurement_temperature 153(2)
_cell_measurement_theta_max 29.976
_cell_measurement_theta_min 2.324
_cell_volume 1826.6(2)
_computing_cell_refinement 'Bruker SAINT'
_computing_data_collection 'Bruker SMART'
_computing_data_reduction 'Bruker SHELXTL'
_computing_molecular_graphics 'Bruker SHELXTL'
_computing_publication_material 'Bruker SHELXTL'
_computing_structure_refinement 'SHELXL-97 (Sheldrick, 1997)'
_computing_structure_solution 'SHELXS-97 (Sheldrick, 1990)'
_diffrn_ambient_temperature 153(2)
_diffrn_measured_fraction_theta_full 0.942
_diffrn_measured_fraction_theta_max 0.942
_diffrn_measurement_device_type 'CCD area detector'
_diffrn_measurement_method 'omega scans'
_diffrn_radiation_monochromator graphite
_diffrn_radiation_source 'rotating anode'
_diffrn_radiation_type MoK\a
_diffrn_radiation_wavelength 0.71073
_diffrn_reflns_av_R_equivalents 0.0281
_diffrn_reflns_av_sigmaI/netI 0.0302
_diffrn_reflns_limit_h_max 12
_diffrn_reflns_limit_h_min -12
_diffrn_reflns_limit_k_max 16
_diffrn_reflns_limit_k_min -16
_diffrn_reflns_limit_l_max 25
_diffrn_reflns_limit_l_min -25
_diffrn_reflns_number 21163
_diffrn_reflns_theta_full 31.38
_diffrn_reflns_theta_max 31.38
_diffrn_reflns_theta_min 2.10
_exptl_absorpt_coefficient_mu 5.772
_exptl_absorpt_correction_T_max 0.8020
_exptl_absorpt_correction_T_min 0.3915
_exptl_absorpt_correction_type empirical
_exptl_absorpt_process_details SADABS
_exptl_crystal_colour colourless
_exptl_crystal_density_diffrn 1.951
_exptl_crystal_density_method 'not measured'
_exptl_crystal_description block
_exptl_crystal_F_000 1040
_exptl_crystal_size_max 0.20
_exptl_crystal_size_mid 0.04
_exptl_crystal_size_min 0.04
_refine_diff_density_max 2.131
_refine_diff_density_min -0.960
_refine_diff_density_rms 0.110
_refine_ls_extinction_method none
_refine_ls_goodness_of_fit_ref 1.014
_refine_ls_hydrogen_treatment constr
_refine_ls_matrix_type full
_refine_ls_number_parameters 175
_refine_ls_number_reflns 5666
_refine_ls_number_restraints 0
_refine_ls_restrained_S_all 1.014
_refine_ls_R_factor_all 0.0436
_refine_ls_R_factor_gt 0.0336
_refine_ls_shift/su_max 0.002
_refine_ls_shift/su_mean 0.000
_refine_ls_structure_factor_coef Fsqd
_refine_ls_weighting_details 'calc w=1/[\s^2^(Fo^2^)+(0.0427P)^2^+2.2443P] where P=(Fo^2^+2Fc^2^)/3'
_refine_ls_weighting_scheme calc
_refine_ls_wR_factor_gt 0.0824
_refine_ls_wR_factor_ref 0.0869
_reflns_number_gt 4713
_reflns_number_total 5666
_reflns_threshold_expression >2sigma(I)
_cod_data_source_file b913568e.txt
_cod_data_source_block sad3
_cod_original_sg_symbol_H-M P21/n
_cod_database_code 7002921

loop_
_symmetry_equiv_pos_as_xyz
'x, y, z'
'-x+1/2, y+1/2, -z+1/2'
'-x, -y, -z'
'x-1/2, -y-1/2, z-1/2'

loop_
_atom_site_label
_atom_site_type_symbol
_atom_site_fract_x
_atom_site_fract_y
_atom_site_fract_z
_atom_site_U_iso_or_equiv
_atom_site_adp_type
_atom_site_occupancy
_atom_site_symmetry_multiplicity
_atom_site_calc_flag
_atom_site_refinement_flags
_atom_site_disorder_assembly
_atom_site_disorder_group
C8 C 0.7631(3) 0.0608(3) -0.00605(18) 0.0325(6) Uani 1 1 d . . .
H8 H 0.7213 0.1108 -0.0477 0.039 Uiso 1 1 calc R . .
C7 C 0.6998(4) -0.0484(3) -0.0030(2) 0.0392(7) Uani 1 1 d . . .
H7 H 0.6148 -0.0718 -0.0417 0.047 Uiso 1 1 calc R . .
C6 C 0.7588(4) -0.1225(3) 0.0553(2) 0.0390(8) Uani 1 1 d . . .
H6 H 0.7144 -0.1971 0.0577 0.047 Uiso 1 1 calc R . .
C5 C 0.8822(4) -0.0891(3) 0.11047(19) 0.0347(6) Uani 1 1 d . . .
H5 H 0.9254 -0.1404 0.1511 0.042 Uiso 1 1 calc R . .
C4 C 0.9422(3) 0.0198(3) 0.10592(16) 0.0279(5) Uani 1 1 d . . .
Br1 Br 1.11768(4) 0.05493(3) 0.181725(19) 0.03595(9) Uani 1 1 d . . .
C3 C 0.8852(3) 0.0995(2) 0.04949(16) 0.0248(5) Uani 1 1 d . . .
C2 C 0.9461(3) 0.2189(2) 0.04514(14) 0.0229(5) Uani 1 1 d . . .
H2A H 0.9002 0.2514 -0.0034 0.028 Uiso 1 1 calc R . .
H2B H 1.0538 0.2140 0.0470 0.028 Uiso 1 1 calc R . .
C1 C 0.9185(3) 0.3030(2) 0.10969(14) 0.0178(4) Uani 1 1 d . . .
Ga1 Ga 0.98474(3) 0.45747(2) 0.086994(17) 0.02128(7) Uani 1 1 d . . .
Cl11 Cl 1.05098(9) 0.59395(7) 0.16695(5) 0.03974(18) Uani 1 1 d . . .
Cl12 Cl 1.17565(7) 0.45319(6) 0.01485(4) 0.02745(14) Uani 1 1 d . . .
Ga2 Ga 1.06845(3) 0.26916(3) 0.203390(16) 0.02293(8) Uani 1 1 d . . .
Cl21 Cl 1.03352(12) 0.27702(10) 0.31834(5) 0.0513(2) Uani 1 1 d . . .
Cl22 Cl 1.29934(8) 0.32009(6) 0.19663(5) 0.03378(16) Uani 1 1 d . . .
Si1 Si 0.71528(8) 0.30923(6) 0.12579(4) 0.02044(14) Uani 1 1 d . . .
C111 C 0.6961(4) 0.4394(3) 0.1834(2) 0.0348(7) Uani 1 1 d . . .
H11A H 0.5960 0.4415 0.1948 0.042 Uiso 1 1 calc R . .
H11B H 0.7118 0.5068 0.1550 0.042 Uiso 1 1 calc R . .
H11C H 0.7708 0.4370 0.2301 0.042 Uiso 1 1 calc R . .
C112 C 0.5753(3) 0.3202(3) 0.03331(18) 0.0301(6) Uani 1 1 d . . .
H11D H 0.4745 0.3292 0.0432 0.036 Uiso 1 1 calc R . .
H11E H 0.5796 0.2516 0.0040 0.036 Uiso 1 1 calc R . .
H11F H 0.5998 0.3855 0.0053 0.036 Uiso 1 1 calc R . .
C113 C 0.6703(3) 0.1794(3) 0.17794(19) 0.0318(6) Uani 1 1 d . . .
H11G H 0.7449 0.1709 0.2243 0.038 Uiso 1 1 calc R . .
H11H H 0.6717 0.1126 0.1465 0.038 Uiso 1 1 calc R . .
H11I H 0.5711 0.1877 0.1899 0.038 Uiso 1 1 calc R . .

loop_
_atom_site_aniso_label
_atom_site_aniso_U_11
_atom_site_aniso_U_22
_atom_site_aniso_U_33
_atom_site_aniso_U_23
_atom_site_aniso_U_13
_atom_site_aniso_U_12
C8 0.0297(14) 0.0347(16) 0.0316(15) -0.0086(12) 0.0025(12) 0.0040(12)
C7 0.0314(15) 0.0368(17) 0.0469(19) -0.0189(14) 0.0016(14) -0.0030(13)
C6 0.0386(16) 0.0280(15) 0.055(2) -0.0151(14) 0.0194(15) -0.0098(13)
C5 0.0432(17) 0.0263(14) 0.0371(16) -0.0013(12) 0.0142(14) 0.0002(12)
C4 0.0300(13) 0.0275(13) 0.0266(13) -0.0037(11) 0.0067(11) 0.0010(11)
Br1 0.04272(18) 0.02449(14) 0.03469(17) 0.00439(11) -0.00643(13) 0.00466(12)
C3 0.0276(12) 0.0230(12) 0.0249(13) -0.0046(10) 0.0081(10) 0.0041(10)
C2 0.0318(13) 0.0212(12) 0.0166(11) 0.0020(9) 0.0071(10) 0.0039(10)
C1 0.0186(10) 0.0192(11) 0.0163(10) -0.0015(8) 0.0051(8) -0.0002(8)
Ga1 0.02201(14) 0.01880(13) 0.02412(14) 0.00101(10) 0.00722(11) -0.00182(10)
Cl11 0.0415(4) 0.0328(4) 0.0439(4) -0.0128(3) 0.0060(3) -0.0055(3)
Cl12 0.0197(3) 0.0307(3) 0.0338(3) 0.0121(3) 0.0098(2) 0.0054(2)
Ga2 0.02356(14) 0.02639(15) 0.01748(14) -0.00023(11) 0.00083(10) 0.00019(11)
Cl21 0.0566(5) 0.0777(7) 0.0189(3) -0.0035(4) 0.0058(3) 0.0035(5)
Cl22 0.0222(3) 0.0326(4) 0.0433(4) -0.0002(3) -0.0011(3) -0.0028(3)
Si1 0.0189(3) 0.0204(3) 0.0235(3) -0.0002(3) 0.0079(3) -0.0009(2)
C111 0.0328(15) 0.0313(15) 0.0448(18) -0.0118(13) 0.0183(13) -0.0020(12)
C112 0.0219(12) 0.0313(15) 0.0359(16) 0.0016(12) 0.0032(11) -0.0004(11)
C113 0.0319(14) 0.0306(15) 0.0370(16) 0.0074(12) 0.0170(12) -0.0018(11)

loop_
_atom_type_symbol
_atom_type_description
_atom_type_scat_dispersion_real
_atom_type_scat_dispersion_imag
_atom_type_scat_source
C C 0.0033 0.0016 'International Tables Vol C Tables 4.2.6.8 and 6.1.1.4'
H H 0.0000 0.0000 'International Tables Vol C Tables 4.2.6.8 and 6.1.1.4'
Si Si 0.0817 0.0704 'International Tables Vol C Tables 4.2.6.8 and 6.1.1.4'
Cl Cl 0.1484 0.1585 'International Tables Vol C Tables 4.2.6.8 and 6.1.1.4'
Ga Ga 0.2307 1.6083 'International Tables Vol C Tables 4.2.6.8 and 6.1.1.4'
Br Br -0.2901 2.4595 'International Tables Vol C Tables 4.2.6.8 and 6.1.1.4'

loop_
_geom_angle_atom_site_label_1
_geom_angle_atom_site_label_2
_geom_angle_atom_site_label_3
_geom_angle
_geom_angle_site_symmetry_1
_geom_angle_site_symmetry_3
_geom_angle_publ_flag
C7 C8 C3 122.1(3) . . ?
C7 C8 H8 118.9 . . ?
C3 C8 H8 118.9 . . ?
C6 C7 C8 120.2(3) . . ?
C6 C7 H7 119.9 . . ?
C8 C7 H7 119.9 . . ?
C7 C6 C5 119.8(3) . . ?
C7 C6 H6 120.1 . . ?
C5 C6 H6 120.1 . . ?
C6 C5 C4 118.6(3) . . ?
C6 C5 H5 120.7 . . ?
C4 C5 H5 120.7 . . ?
C5 C4 C3 124.2(3) . . ?
C5 C4 Br1 115.4(2) . . ?
C3 C4 Br1 120.3(2) . . ?
C4 Br1 Ga2 99.97(9) . . ?
C4 C3 C8 115.0(3) . . ?
C4 C3 C2 124.8(2) . . ?
C8 C3 C2 120.2(3) . . ?
C3 C2 C1 115.2(2) . . ?
C3 C2 H2A 108.5 . . ?
C1 C2 H2A 108.5 . . ?
C3 C2 H2B 108.5 . . ?
C1 C2 H2B 108.5 . . ?
H2A C2 H2B 107.5 . . ?
C2 C1 Si1 115.62(17) . . ?
C2 C1 Ga1 108.63(16) . . ?
Si1 C1 Ga1 109.63(12) . . ?
C2 C1 Ga2 108.68(16) . . ?
Si1 C1 Ga2 112.94(12) . . ?
Ga1 C1 Ga2 100.18(11) . . ?
C1 Ga1 Cl11 126.61(7) . . ?
C1 Ga1 Cl12 113.98(7) . 3_765 ?
Cl11 Ga1 Cl12 103.71(3) . 3_765 ?
C1 Ga1 Cl12 112.34(7) . . ?
Cl11 Ga1 Cl12 104.42(3) . . ?
Cl12 Ga1 Cl12 88.99(2) 3_765 . ?
C1 Ga1 Ga2 39.99(7) . . ?
Cl11 Ga1 Ga2 94.60(3) . . ?
Cl12 Ga1 Ga2 153.54(2) 3_765 . ?
Cl12 Ga1 Ga2 104.939(19) . . ?
Ga1 Cl12 Ga1 91.01(2) 3_765 . ?
C1 Ga2 Cl21 127.08(7) . . ?
C1 Ga2 Cl22 113.09(7) . . ?
Cl21 Ga2 Cl22 111.41(4) . . ?
C1 Ga2 Br1 100.02(7) . . ?
Cl21 Ga2 Br1 104.38(3) . . ?
Cl22 Ga2 Br1 93.52(2) . . ?
C1 Ga2 Ga1 39.84(7) . . ?
Cl21 Ga2 Ga1 124.64(3) . . ?
Cl22 Ga2 Ga1 82.60(2) . . ?
Br1 Ga2 Ga1 128.790(14) . . ?
C111 Si1 C113 109.25(15) . . ?
C111 Si1 C112 108.34(15) . . ?
C113 Si1 C112 108.96(14) . . ?
C111 Si1 C1 108.23(12) . . ?
C113 Si1 C1 110.83(12) . . ?
C112 Si1 C1 111.18(12) . . ?
Si1 C111 H11A 109.5 . . ?
Si1 C111 H11B 109.5 . . ?
H11A C111 H11B 109.5 . . ?
Si1 C111 H11C 109.5 . . ?
H11A C111 H11C 109.5 . . ?
H11B C111 H11C 109.5 . . ?
Si1 C112 H11D 109.5 . . ?
Si1 C112 H11E 109.5 . . ?
H11D C112 H11E 109.5 . . ?
Si1 C112 H11F 109.5 . . ?
H11D C112 H11F 109.5 . . ?
H11E C112 H11F 109.5 . . ?
Si1 C113 H11G 109.5 . . ?
Si1 C113 H11H 109.5 . . ?
H11G C113 H11H 109.5 . . ?
Si1 C113 H11I 109.5 . . ?
H11G C113 H11I 109.5 . . ?
H11H C113 H11I 109.5 . . ?

loop_
_geom_bond_atom_site_label_1
_geom_bond_atom_site_label_2
_geom_bond_distance
_geom_bond_site_symmetry_2
_geom_bond_publ_flag
C8 C7 1.396(5) . ?
C8 C3 1.397(4) . ?
C8 H8 0.9600 . ?
C7 C6 1.374(5) . ?
C7 H7 0.9600 . ?
C6 C5 1.381(5) . ?
C6 H6 0.9600 . ?
C5 C4 1.385(4) . ?
C5 H5 0.9600 . ?
C4 C3 1.390(4) . ?
C4 Br1 1.903(3) . ?
Br1 Ga2 2.5734(5) . ?
C3 C2 1.500(4) . ?
C2 C1 1.571(3) . ?
C2 H2A 0.9600 . ?
C2 H2B 0.9600 . ?
C1 Si1 1.901(2) . ?
C1 Ga1 1.960(2) . ?
C1 Ga2 1.966(2) . ?
Ga1 Cl11 2.1395(8) . ?
Ga1 Cl12 2.3266(7) 3_765 ?
Ga1 Cl12 2.3414(7) . ?
Ga1 Ga2 3.0114(4) . ?
Cl12 Ga1 2.3266(7) 3_765 ?
Ga2 Cl21 2.1435(9) . ?
Ga2 Cl22 2.1785(8) . ?
Si1 C111 1.858(3) . ?
Si1 C113 1.862(3) . ?
Si1 C112 1.869(3) . ?
C111 H11A 0.9599 . ?
C111 H11B 0.9599 . ?
C111 H11C 0.9599 . ?
C112 H11D 0.9599 . ?
C112 H11E 0.9599 . ?
C112 H11F 0.9599 . ?
C113 H11G 0.9599 . ?
C113 H11H 0.9599 . ?
C113 H11I 0.9599 . ?

loop_
_geom_torsion_atom_site_label_1
_geom_torsion_atom_site_label_2
_geom_torsion_atom_site_label_3
_geom_torsion_atom_site_label_4
_geom_torsion
_geom_torsion_site_symmetry_1
_geom_torsion_site_symmetry_2
_geom_torsion_site_symmetry_3
_geom_torsion_site_symmetry_4
_geom_torsion_publ_flag
C3 C8 C7 C6 -1.0(5) . . . . ?
C8 C7 C6 C5 -0.8(5) . . . . ?
C7 C6 C5 C4 0.9(5) . . . . ?
C6 C5 C4 C3 0.7(5) . . . . ?
C6 C5 C4 Br1 -177.2(2) . . . . ?
C5 C4 Br1 Ga2 -144.3(2) . . . . ?
C3 C4 Br1 Ga2 37.7(2) . . . . ?
C5 C4 C3 C8 -2.3(4) . . . . ?
Br1 C4 C3 C8 175.5(2) . . . . ?
C5 C4 C3 C2 178.1(3) . . . . ?
Br1 C4 C3 C2 -4.0(4) . . . . ?
C7 C8 C3 C4 2.4(4) . . . . ?
C7 C8 C3 C2 -178.0(3) . . . . ?
C4 C3 C2 C1 -68.5(3) . . . . ?
C8 C3 C2 C1 112.0(3) . . . . ?
C3 C2 C1 Si1 -49.8(3) . . . . ?
C3 C2 C1 Ga1 -173.51(18) . . . . ?
C3 C2 C1 Ga2 78.4(2) . . . . ?
C2 C1 Ga1 Cl11 -156.90(13) . . . . ?
Si1 C1 Ga1 Cl11 75.89(13) . . . . ?
Ga2 C1 Ga1 Cl11 -43.08(13) . . . . ?
C2 C1 Ga1 Cl12 72.28(17) . . . 3_765 ?
Si1 C1 Ga1 Cl12 -54.93(12) . . . 3_765 ?
Ga2 C1 Ga1 Cl12 -173.90(6) . . . 3_765 ?
C2 C1 Ga1 Cl12 -27.04(18) . . . . ?
Si1 C1 Ga1 Cl12 -154.25(8) . . . . ?
Ga2 C1 Ga1 Cl12 86.77(9) . . . . ?
C2 C1 Ga1 Ga2 -113.82(19) . . . . ?
Si1 C1 Ga1 Ga2 118.97(16) . . . . ?
C1 Ga1 Cl12 Ga1 115.61(8) . . . 3_765 ?
Cl11 Ga1 Cl12 Ga1 -103.90(3) . . . 3_765 ?
Cl12 Ga1 Cl12 Ga1 0.0 3_765 . . 3_765 ?
Ga2 Ga1 Cl12 Ga1 157.22(2) . . . 3_765 ?
C2 C1 Ga2 Cl21 -144.32(14) . . . . ?
Si1 C1 Ga2 Cl21 -14.62(17) . . . . ?
Ga1 C1 Ga2 Cl21 101.90(10) . . . . ?
C2 C1 Ga2 Cl22 70.64(17) . . . . ?
Si1 C1 Ga2 Cl22 -159.66(9) . . . . ?
Ga1 C1 Ga2 Cl22 -43.14(11) . . . . ?
C2 C1 Ga2 Br1 -27.60(16) . . . . ?
Si1 C1 Ga2 Br1 102.10(11) . . . . ?
Ga1 C1 Ga2 Br1 -141.38(7) . . . . ?
C2 C1 Ga2 Ga1 113.78(19) . . . . ?
Si1 C1 Ga2 Ga1 -116.52(16) . . . . ?
C4 Br1 Ga2 C1 -18.45(11) . . . . ?
C4 Br1 Ga2 Cl21 114.19(9) . . . . ?
C4 Br1 Ga2 Cl22 -132.65(9) . . . . ?
C4 Br1 Ga2 Ga1 -49.32(9) . . . . ?
Cl11 Ga1 Ga2 C1 146.63(11) . . . . ?
Cl12 Ga1 Ga2 C1 12.59(11) 3_765 . . . ?
Cl12 Ga1 Ga2 C1 -107.10(11) . . . . ?
C1 Ga1 Ga2 Cl21 -108.41(11) . . . . ?
Cl11 Ga1 Ga2 Cl21 38.22(4) . . . . ?
Cl12 Ga1 Ga2 Cl21 -95.83(6) 3_765 . . . ?
Cl12 Ga1 Ga2 Cl21 144.48(4) . . . . ?
C1 Ga1 Ga2 Cl22 140.63(11) . . . . ?
Cl11 Ga1 Ga2 Cl22 -72.74(3) . . . . ?
Cl12 Ga1 Ga2 Cl22 153.21(5) 3_765 . . . ?
Cl12 Ga1 Ga2 Cl22 33.53(3) . . . . ?
C1 Ga1 Ga2 Br1 52.05(11) . . . . ?
Cl11 Ga1 Ga2 Br1 -161.32(3) . . . . ?
Cl12 Ga1 Ga2 Br1 64.64(5) 3_765 . . . ?
Cl12 Ga1 Ga2 Br1 -55.05(3) . . . . ?
C2 C1 Si1 C111 -164.55(19) . . . . ?
Ga1 C1 Si1 C111 -41.38(17) . . . . ?
Ga2 C1 Si1 C111 69.38(17) . . . . ?
C2 C1 Si1 C113 75.7(2) . . . . ?
Ga1 C1 Si1 C113 -161.16(14) . . . . ?
Ga2 C1 Si1 C113 -50.40(17) . . . . ?
C2 C1 Si1 C112 -45.7(2) . . . . ?
Ga1 C1 Si1 C112 77.49(15) . . . . ?
Ga2 C1 Si1 C112 -171.74(13) . . . . ?
